data_7211201
loop_
_publ_author_name
'Pr\"asang, Carsten'
'McAllister, Linda J.'
'Whitwood, Adrian C.'
'Bruce, Duncan W.'

_publ_section_title
;
 1&#x2009;:&#x2009;1 and 2&#x2009;:&#x2009;1 co-crystals of
 alkoxystilbazoles with tetrafluoroiodobenzenes: halogen bonding, a rare
 Carene--H&#x22EF;N hydrogen bond and unsymmetric iodine&#x22EF;pyridine
 interactions
;
_journal_issue 44
_journal_name_full CrystEngComm
_journal_page_first 8947
_journal_paper_doi 10.1039/c3ce41454j
_journal_volume 15
_journal_year 2013
_chemical_formula_moiety '2(C21 H27 N O), C6 H F4 I'
_chemical_formula_sum 'C48 H55 F4 I N2 O2'
_chemical_formula_weight 894.84
_chemical_name_systematic
;
 ? 
;
_space_group_crystal_system triclinic
_space_group_IT_number 2
_space_group_name_Hall '-P 1'
_space_group_name_H-M_alt 'P -1'
_symmetry_space_group_name_Hall '-P 1'
_symmetry_space_group_name_H-M 'P -1'
_atom_sites_solution_hydrogens geom
_atom_sites_solution_primary iterative
_atom_sites_solution_secondary difmap
_audit_creation_date 2013-01-18
_audit_creation_method
;
  Olex2 1.2
  (compiled Dec  5 2012 16:17:34, GUI svn.r4385)
;
_cell_angle_alpha 67.842(4)
_cell_angle_beta 87.532(3)
_cell_angle_gamma 72.143(3)
_cell_formula_units_Z 1
_cell_length_a 7.6705(2)
_cell_length_b 11.9764(5)
_cell_length_c 13.1845(5)
_cell_measurement_reflns_used 6938
_cell_measurement_temperature 109.95(10)
_cell_measurement_theta_max 28.4939
_cell_measurement_theta_min 2.8542
_cell_volume 1064.08(8)
_computing_cell_refinement
;
CrysAlisPro, Agilent Technologies,
Version 1.171.36.21 (release 14-08-2012 CrysAlis171 .NET)
(compiled Sep 14 2012,17:21:16)
;
_computing_data_collection
;
CrysAlisPro, Agilent Technologies,
Version 1.171.36.21 (release 14-08-2012 CrysAlis171 .NET)
(compiled Sep 14 2012,17:21:16)
;
_computing_data_reduction
;
CrysAlisPro, Agilent Technologies,
Version 1.171.36.21 (release 14-08-2012 CrysAlis171 .NET)
(compiled Sep 14 2012,17:21:16)
;
_computing_molecular_graphics
;
O. V. Dolomanov, L. J. Bourhis, R. J. Gildea, J. A. K. Howard and H. Puschmann,
OLEX2: a complete structure solution, refinement and analysis program.
J. Appl. Cryst. (2009). 42, 339-341.
;
_computing_publication_material
;
O. V. Dolomanov, L. J. Bourhis, R. J. Gildea, J. A. K. Howard and H. Puschmann,
OLEX2: a complete structure solution, refinement and analysis program.
J. Appl. Cryst. (2009). 42, 339-341.
;
_computing_structure_refinement
;
SHELXL, G.M. Sheldrick, Acta Cryst.
(2008). A64, 112-122
;
_computing_structure_solution 'SUPERFLIP, J. Appl. Cryst. (2007) 40, 786-790'
_diffrn_ambient_temperature 109.95(10)
_diffrn_detector_area_resol_mean 16.1450
_diffrn_measured_fraction_theta_full 0.9990
_diffrn_measured_fraction_theta_max 0.9900
_diffrn_measurement_details
;
  1 omega   -8.00   18.00   1.0000   29.0000
omega____ theta____ kappa____ phi______ frames
    -      -15.9830  -99.0000 -180.0000 26

  2 omega  -52.00   35.00   1.0000   29.0000
omega____ theta____ kappa____ phi______ frames
    -       17.2330  -57.0000   60.0000 87

  3 omega  -52.00    7.00   1.0000   29.0000
omega____ theta____ kappa____ phi______ frames
    -       17.2330  -57.0000 -180.0000 59

  4 omega  -52.00   34.00   1.0000   29.0000
omega____ theta____ kappa____ phi______ frames
    -       17.2330  -57.0000  -60.0000 86

  5 omega   35.00   73.00   1.0000   29.0000
omega____ theta____ kappa____ phi______ frames
    -       17.2330  178.0000  -30.0000 38

  6 omega   -2.00   86.00   1.0000   29.0000
omega____ theta____ kappa____ phi______ frames
    -       17.2330   57.0000  -30.0000 88

  7 omega  -20.00   59.00   1.0000   29.0000
omega____ theta____ kappa____ phi______ frames
    -       17.2330  -99.0000 -180.0000 79

  8 omega   31.00   70.00   1.0000   29.0000
omega____ theta____ kappa____ phi______ frames
    -       17.2330 -117.0000   -5.0000 39

  9 omega   -4.00   86.00   1.0000   29.0000
omega____ theta____ kappa____ phi______ frames
    -       17.2330   57.0000   90.0000 90

 10 omega   -3.00   86.00   1.0000   29.0000
omega____ theta____ kappa____ phi______ frames
    -       17.2330   57.0000 -150.0000 89
;
_diffrn_measurement_device_type 'SuperNova, Single source at offset), Eos'
_diffrn_measurement_method '\w scans'
_diffrn_orient_matrix_UB_11 -0.0373253000
_diffrn_orient_matrix_UB_12 -0.0378385000
_diffrn_orient_matrix_UB_13 0.0451511000
_diffrn_orient_matrix_UB_21 -0.0418846000
_diffrn_orient_matrix_UB_22 -0.0176616000
_diffrn_orient_matrix_UB_23 -0.0359542000
_diffrn_orient_matrix_UB_31 0.0797201000
_diffrn_orient_matrix_UB_32 -0.0528430000
_diffrn_orient_matrix_UB_33 0.0081184000
_diffrn_radiation_monochromator mirror
_diffrn_radiation_type 'Mo K\a'
_diffrn_radiation_wavelength 0.7107
_diffrn_reflns_av_R_equivalents 0.0356
_diffrn_reflns_av_unetI/netI 0.0444
_diffrn_reflns_limit_h_max 10
_diffrn_reflns_limit_h_min -10
_diffrn_reflns_limit_k_max 14
_diffrn_reflns_limit_k_min -15
_diffrn_reflns_limit_l_max 17
_diffrn_reflns_limit_l_min -17
_diffrn_reflns_number 14829
_diffrn_reflns_theta_full 25.49
_diffrn_reflns_theta_max 28.56
_diffrn_reflns_theta_min 2.86
_diffrn_source 'SuperNova (Mo) X-ray Source'
_exptl_absorpt_coefficient_mu 0.811
_exptl_absorpt_correction_T_max 0.976
_exptl_absorpt_correction_T_min 0.859
_exptl_absorpt_correction_type analytical
_exptl_absorpt_process_details
;
CrysAlisPro, Agilent Technologies,
Version 1.171.36.21 (release 14-08-2012 CrysAlis171 .NET)
(compiled Sep 14 2012,17:21:16)
Analytical numeric absorption correction using a multifaceted crystal
            model based on expressions derived by R.C. Clark & J.S. Reid.
(Clark, R. C. & Reid, J. S. (1995). Acta Cryst. A51, 887-897)
;
_exptl_crystal_colour 'clear colourless'
_exptl_crystal_colour_lustre clear
_exptl_crystal_colour_primary colourless
_exptl_crystal_density_diffrn 1.396
_exptl_crystal_density_method 'not measured'
_exptl_crystal_description plate
_exptl_crystal_F_000 462
_exptl_crystal_size_max 0.3355
_exptl_crystal_size_mid 0.0943
_exptl_crystal_size_min 0.0324
_refine_diff_density_max 1.402
_refine_diff_density_min -0.340
_refine_diff_density_rms 0.061
_refine_ls_extinction_method none
_refine_ls_goodness_of_fit_ref 1.033
_refine_ls_hydrogen_treatment constr
_refine_ls_matrix_type full
_refine_ls_number_parameters 308
_refine_ls_number_reflns 4722
_refine_ls_number_restraints 12
_refine_ls_restrained_S_all 1.032
_refine_ls_R_factor_all 0.0496
_refine_ls_R_factor_gt 0.0389
_refine_ls_shift/su_max 0.000
_refine_ls_shift/su_mean 0.000
_refine_ls_structure_factor_coef Fsqd
_refine_ls_weighting_details 'calc w=1/[\s^2^(Fo^2^)+(0.0324P)^2^+0.5304P] where P=(Fo^2^+2Fc^2^)/3'
_refine_ls_weighting_scheme calc
_refine_ls_wR_factor_gt 0.0803
_refine_ls_wR_factor_ref 0.0859
_reflns_number_gt 4040
_reflns_number_total 4722
_reflns_threshold_expression >2sigma(I)
_cod_data_source_file c3ce41454j.txt
_cod_data_source_block dwb1254
_cod_original_cell_volume 1064.09(7)
_cod_database_code 7211201
_chemical_oxdiff_formula 'C48 H55 F4 I1 N2 O2'
_reflns_odcompleteness_completeness 99.90
_reflns_odcompleteness_iscentric 1
_reflns_odcompleteness_theta 25.49
_olex2_refinement_description
;
1. Fixed Uiso
 At 1.2 times of:
  {H20A,H20B} of C20, H19 of C19, H18 of C18, H16 of C16, H15 of C15, H13 of
  C13, H12 of C12, H11 of C11, H10 of C10, H8 of C8, {H24A,H24B} of C24, {H25A,
  H25B} of C25, {H26A,H26B} of C26, H7 of C7, H4 of C4, {H21A,H21B} of C21,
  {H22A,H22B} of C22, {H23A,H23B} of C23
 At 1.5 times of:
  {H27A,H27B,H27C} of C27
2. Uiso/Uaniso restraints and constraints
Uanis(C2) ~ Ueq, Uanis(C6) ~ Ueq: with sigma of 0.01 and sigma for terminal atoms of 0.1
3. Others
 Fixed Sof: C1(0.5) C2(0.5) C3(0.5) C4(0.5) H4(0.5) C5(0.5) C6(0.5) F3(0.5)
 F1(0.5) F4(0.5) F2(0.5) I1(0.5)
4.a Secondary CH2 refined with riding coordinates:
 C20(H20A,H20B), C21(H21A,H21B), C22(H22A,H22B), C23(H23A,H23B), C24(H24A,
 H24B), C25(H25A,H25B), C26(H26A,H26B)
4.b Aromatic/amide H refined with riding coordinates:
 C4(H4), C7(H7), C8(H8), C10(H10), C11(H11), C12(H12), C13(H13), C15(H15),
 C16(H16), C18(H18), C19(H19)
4.c Idealised Me refined as rotating group:
 C27(H27A,H27B,H27C)
;

loop_
_space_group_symop_id
_space_group_symop_operation_xyz
1 'x, y, z'
2 '-x, -y, -z'

loop_
_atom_site_label
_atom_site_type_symbol
_atom_site_fract_x
_atom_site_fract_y
_atom_site_fract_z
_atom_site_U_iso_or_equiv
_atom_site_adp_type
_atom_site_occupancy
_atom_site_symmetry_multiplicity
_atom_site_calc_flag
_atom_site_refinement_flags
_atom_site_disorder_assembly
_atom_site_disorder_group
C1 C 0.4939(6) -0.4343(4) 0.4750(3) 0.0224(8) Uani 0.50 1 d P A -1
C2 C 0.670(5) -0.532(3) 0.513(3) 0.021(4) Uani 0.50 1 d PU A -1
C3 C 0.6887(6) -0.6517(4) 0.5505(4) 0.0274(9) Uani 0.50 1 d P A -1
C4 C 0.5404(9) -0.6858(7) 0.5595(5) 0.0496(17) Uani 0.50 1 d P A -1
H4 H 0.5564 -0.7724 0.5876 0.059 Uiso 0.50 1 calc PR A -1
C5 C 0.3682(6) -0.6075(4) 0.5320(3) 0.0268(9) Uani 0.50 1 d P A -1
C6 C 0.350(5) -0.488(3) 0.495(3) 0.023(4) Uani 0.50 1 d PU A -1
C7 C 0.3156(3) 0.0725(2) 0.40430(18) 0.0289(5) Uani 1 1 d . . .
H7 H 0.3126 0.0149 0.4748 0.035 Uiso 1 1 calc R . .
C8 C 0.2312(3) 0.1992(2) 0.38195(17) 0.0256(4) Uani 1 1 d . . .
H8 H 0.1747 0.2251 0.4367 0.031 Uiso 1 1 calc R . .
C10 C 0.3212(3) 0.24159(19) 0.20079(17) 0.0238(4) Uani 1 1 d . . .
H10 H 0.3261 0.2970 0.1296 0.029 Uiso 1 1 calc R . .
C11 C 0.4037(3) 0.11278(19) 0.23111(17) 0.0244(4) Uani 1 1 d . . .
H11 H 0.4643 0.0841 0.1787 0.029 Uiso 1 1 calc R . .
C9 C 0.2302(3) 0.28865(19) 0.27724(16) 0.0216(4) Uani 1 1 d . . .
C12 C 0.1350(3) 0.42319(19) 0.25206(17) 0.0233(4) Uani 1 1 d . . .
H12 H 0.0905 0.4456 0.3108 0.028 Uiso 1 1 calc R . .
C13 C 0.1057(3) 0.51672(19) 0.15350(17) 0.0224(4) Uani 1 1 d . . .
H13 H 0.1549 0.4942 0.0956 0.027 Uiso 1 1 calc R . .
C14 C 0.0048(3) 0.65102(19) 0.12590(16) 0.0218(4) Uani 1 1 d . . .
C15 C -0.0753(3) 0.69880(19) 0.20476(17) 0.0232(4) Uani 1 1 d . . .
H15 H -0.0613 0.6444 0.2783 0.028 Uiso 1 1 calc R . .
C16 C -0.1742(3) 0.82487(19) 0.17488(17) 0.0243(4) Uani 1 1 d . . .
H16 H -0.2279 0.8547 0.2282 0.029 Uiso 1 1 calc R . .
C17 C -0.1951(3) 0.90881(18) 0.06513(16) 0.0212(4) Uani 1 1 d . . .
C18 C -0.1139(3) 0.86423(19) -0.01362(16) 0.0222(4) Uani 1 1 d . . .
H18 H -0.1250 0.9192 -0.0868 0.027 Uiso 1 1 calc R . .
C19 C -0.0157(3) 0.73665(19) 0.01793(16) 0.0227(4) Uani 1 1 d . . .
H19 H 0.0388 0.7072 -0.0354 0.027 Uiso 1 1 calc R . .
C20 C -0.3300(3) 1.12290(18) -0.06530(16) 0.0235(4) Uani 1 1 d . . .
H20A H -0.3927 1.0986 -0.1119 0.028 Uiso 1 1 calc R . .
H20B H -0.2145 1.1310 -0.0950 0.028 Uiso 1 1 calc R . .
C21 C -0.4476(3) 1.24566(18) -0.05855(16) 0.0229(4) Uani 1 1 d . . .
H21A H -0.3858 1.2637 -0.0067 0.027 Uiso 1 1 calc R . .
H21B H -0.5625 1.2349 -0.0298 0.027 Uiso 1 1 calc R . .
C22 C -0.4904(3) 1.35915(18) -0.16715(16) 0.0230(4) Uani 1 1 d . . .
H22A H -0.5608 1.3450 -0.2179 0.028 Uiso 1 1 calc R . .
H22B H -0.3765 1.3681 -0.1987 0.028 Uiso 1 1 calc R . .
C23 C -0.5988(3) 1.48052(19) -0.15213(16) 0.0236(4) Uani 1 1 d . . .
H23A H -0.7100 1.4692 -0.1180 0.028 Uiso 1 1 calc R . .
H23B H -0.5264 1.4942 -0.1020 0.028 Uiso 1 1 calc R . .
C24 C -0.6517(3) 1.59836(18) -0.25722(16) 0.0227(4) Uani 1 1 d . . .
H24A H -0.5411 1.6107 -0.2917 0.027 Uiso 1 1 calc R . .
H24B H -0.7251 1.5857 -0.3076 0.027 Uiso 1 1 calc R . .
C25 C -0.7593(3) 1.71671(18) -0.23761(16) 0.0220(4) Uani 1 1 d . . .
H25A H -0.6947 1.7210 -0.1782 0.026 Uiso 1 1 calc R . .
H25B H -0.8782 1.7093 -0.2140 0.026 Uiso 1 1 calc R . .
C26 C -0.7892(3) 1.83957(19) -0.33705(17) 0.0251(4) Uani 1 1 d . . .
H26A H -0.8555 1.8365 -0.3965 0.030 Uiso 1 1 calc R . .
H26B H -0.6708 1.8477 -0.3612 0.030 Uiso 1 1 calc R . .
C27 C -0.8965(3) 1.9555(2) -0.3128(2) 0.0348(5) Uani 1 1 d . . .
H27A H -0.9067 2.0311 -0.3766 0.052 Uiso 1 1 calc R . .
H27B H -0.8334 1.9575 -0.2525 0.052 Uiso 1 1 calc R . .
H27C H -1.0171 1.9509 -0.2939 0.052 Uiso 1 1 calc R . .
F3 F 0.2192(4) -0.6457(3) 0.5439(2) 0.0375(6) Uani 0.50 1 d P A -1
F1 F 0.8168(3) -0.4861(3) 0.4954(2) 0.0381(6) Uani 0.50 1 d P A -1
F4 F 0.1743(3) -0.3980(3) 0.4599(2) 0.0355(6) Uani 0.50 1 d P A -1
F2 F 0.8607(4) -0.7336(3) 0.5792(2) 0.0447(7) Uani 0.50 1 d P A -1
I1 I 0.46008(4) -0.23977(3) 0.41080(2) 0.02458(10) Uani 0.50 1 d P A -1
N1 N 0.4022(2) 0.02643(16) 0.33118(15) 0.0279(4) Uani 1 1 d . . .
O1 O -0.29847(19) 1.03047(13) 0.04552(11) 0.0258(3) Uani 1 1 d . . .

loop_
_atom_site_aniso_label
_atom_site_aniso_U_11
_atom_site_aniso_U_22
_atom_site_aniso_U_33
_atom_site_aniso_U_23
_atom_site_aniso_U_13
_atom_site_aniso_U_12
C1 0.031(2) 0.022(2) 0.016(2) -0.0099(17) 0.0038(16) -0.0086(18)
C2 0.018(5) 0.022(9) 0.022(6) -0.010(6) 0.000(4) 0.000(5)
C3 0.027(2) 0.024(2) 0.028(2) -0.0100(19) 0.0018(18) -0.0033(18)
C4 0.089(5) 0.029(3) 0.036(3) -0.008(3) 0.015(3) -0.033(3)
C5 0.029(2) 0.033(3) 0.026(2) -0.016(2) 0.0082(18) -0.014(2)
C6 0.025(8) 0.017(7) 0.023(5) -0.007(5) 0.000(5) -0.004(6)
C7 0.0309(11) 0.0290(12) 0.0229(11) -0.0033(9) 0.0022(9) -0.0124(9)
C8 0.0261(11) 0.0321(12) 0.0211(10) -0.0107(9) 0.0051(8) -0.0121(9)
C10 0.0216(10) 0.0265(11) 0.0229(11) -0.0082(9) 0.0012(8) -0.0085(8)
C11 0.0208(10) 0.0273(11) 0.0263(11) -0.0117(9) 0.0019(8) -0.0075(8)
C9 0.0162(9) 0.0255(11) 0.0260(11) -0.0105(9) 0.0010(8) -0.0094(8)
C12 0.0228(10) 0.0276(11) 0.0240(11) -0.0136(9) 0.0045(8) -0.0096(9)
C13 0.0192(10) 0.0268(11) 0.0247(11) -0.0136(9) 0.0041(8) -0.0076(8)
C14 0.0183(9) 0.0263(11) 0.0245(11) -0.0116(9) 0.0025(8) -0.0097(8)
C15 0.0264(10) 0.0229(10) 0.0203(10) -0.0067(9) 0.0023(8) -0.0098(8)
C16 0.0265(11) 0.0276(11) 0.0233(11) -0.0133(9) 0.0064(8) -0.0106(9)
C17 0.0193(10) 0.0203(10) 0.0253(11) -0.0090(9) 0.0020(8) -0.0079(8)
C18 0.0216(10) 0.0266(11) 0.0184(10) -0.0072(9) 0.0028(8) -0.0096(8)
C19 0.0200(10) 0.0295(11) 0.0219(10) -0.0132(9) 0.0056(8) -0.0084(8)
C20 0.0245(10) 0.0254(11) 0.0207(10) -0.0080(9) 0.0023(8) -0.0091(8)
C21 0.0242(10) 0.0247(11) 0.0213(10) -0.0081(9) 0.0040(8) -0.0110(8)
C22 0.0246(10) 0.0244(11) 0.0229(11) -0.0093(9) 0.0038(8) -0.0114(8)
C23 0.0261(10) 0.0248(11) 0.0213(10) -0.0078(9) 0.0034(8) -0.0114(9)
C24 0.0261(10) 0.0247(11) 0.0198(10) -0.0087(9) 0.0047(8) -0.0115(8)
C25 0.0226(10) 0.0269(11) 0.0189(10) -0.0084(9) 0.0042(8) -0.0121(8)
C26 0.0243(10) 0.0251(11) 0.0244(11) -0.0075(9) 0.0033(8) -0.0082(9)
C27 0.0338(12) 0.0290(12) 0.0398(14) -0.0124(11) 0.0041(10) -0.0087(10)
F3 0.0404(15) 0.0454(16) 0.0426(16) -0.0236(14) 0.0138(12) -0.0277(13)
F1 0.0258(13) 0.0378(16) 0.0529(18) -0.0188(14) 0.0040(12) -0.0110(12)
F4 0.0230(14) 0.0390(16) 0.0444(16) -0.0171(13) -0.0009(11) -0.0075(12)
F2 0.0336(15) 0.0324(15) 0.0566(19) -0.0161(14) -0.0041(13) 0.0052(12)
I1 0.02800(15) 0.0257(2) 0.02226(16) -0.01192(14) 0.00461(11) -0.00827(12)
N1 0.0263(9) 0.0261(10) 0.0304(10) -0.0076(8) -0.0003(8) -0.0110(8)
O1 0.0307(8) 0.0215(7) 0.0222(8) -0.0075(6) 0.0057(6) -0.0056(6)

loop_
_atom_type_symbol
_atom_type_description
_atom_type_scat_dispersion_real
_atom_type_scat_dispersion_imag
_atom_type_scat_source
C C 0.0033 0.0016 'International Tables Vol C Tables 4.2.6.8 and 6.1.1.4'
H H 0.0000 0.0000 'International Tables Vol C Tables 4.2.6.8 and 6.1.1.4'
N N 0.0061 0.0033 'International Tables Vol C Tables 4.2.6.8 and 6.1.1.4'
O O 0.0106 0.0060 'International Tables Vol C Tables 4.2.6.8 and 6.1.1.4'
F F 0.0171 0.0103 'International Tables Vol C Tables 4.2.6.8 and 6.1.1.4'
I I -0.4742 1.8119 'International Tables Vol C Tables 4.2.6.8 and 6.1.1.4'

loop_
_exptl_crystal_face_index_h
_exptl_crystal_face_index_k
_exptl_crystal_face_index_l
_exptl_crystal_face_perp_dist
_exptl_oxdiff_crystal_face_indexfrac_h
_exptl_oxdiff_crystal_face_indexfrac_k
_exptl_oxdiff_crystal_face_indexfrac_l
_exptl_oxdiff_crystal_face_x
_exptl_oxdiff_crystal_face_y
_exptl_oxdiff_crystal_face_z
1 1 1 0.0374 1.0000 0.9996 0.9999 -0.0300 -0.0955 0.0350
-1 -1 -1 0.0374 -1.0000 -0.9996 -0.9999 0.0300 0.0955 -0.0350
0 -1 0 0.1256 -0.0002 -1.0001 -0.0001 0.0378 0.0177 0.0528
0 1 0 0.1256 0.0002 1.0001 0.0001 -0.0378 -0.0177 -0.0528
0 0 -1 0.0167 0.0002 0.0000 -0.9998 -0.0451 0.0359 -0.0081
0 0 1 0.0157 -0.0002 -0.0000 0.9998 0.0451 -0.0359 0.0081
-1 -2 -1 0.0717 -1.0002 -1.9997 -0.9999 0.0678 0.1132 0.0178
1 2 1 0.0717 1.0002 1.9997 0.9999 -0.0678 -0.1132 -0.0178

loop_
_geom_angle_atom_site_label_1
_geom_angle_atom_site_label_2
_geom_angle_atom_site_label_3
_geom_angle
C2 C1 I1 124.0(16)
C6 C1 C2 111(2)
C6 C1 I1 125.1(12)
C3 C2 C1 123(3)
C3 C2 F1 123(2)
F1 C2 C1 114(2)
C2 C3 C4 118.1(17)
C2 C3 F2 117.6(17)
C4 C3 F2 124.3(5)
C3 C4 H4 117.0
C3 C4 C5 125.9(6)
C5 C4 H4 117.0
C4 C5 F3 124.3(4)
C6 C5 C4 115.8(17)
C6 C5 F3 119.8(17)
C5 C6 C1 126(3)
C5 C6 F4 120(3)
F4 C6 C1 114(2)
C8 C7 H7 117.9
N1 C7 H7 117.9
N1 C7 C8 124.30(19)
C7 C8 H8 120.1
C7 C8 C9 119.87(19)
C9 C8 H8 120.1
C11 C10 H10 120.1
C11 C10 C9 119.78(19)
C9 C10 H10 120.1
C10 C11 H11 118.0
N1 C11 C10 124.09(19)
N1 C11 H11 118.0
C8 C9 C10 116.22(19)
C8 C9 C12 120.04(18)
C10 C9 C12 123.73(18)
C9 C12 H12 116.8
C13 C12 C9 126.40(19)
C13 C12 H12 116.8
C12 C13 H13 116.4
C12 C13 C14 127.26(18)
C14 C13 H13 116.4
C15 C14 C13 122.67(18)
C19 C14 C13 120.00(18)
C19 C14 C15 117.33(18)
C14 C15 H15 119.6
C16 C15 C14 120.84(19)
C16 C15 H15 119.6
C15 C16 H16 119.7
C15 C16 C17 120.64(18)
C17 C16 H16 119.7
C18 C17 C16 119.46(18)
O1 C17 C16 115.19(17)
O1 C17 C18 125.34(18)
C17 C18 H18 120.5
C17 C18 C19 119.08(18)
C19 C18 H18 120.5
C14 C19 H19 118.7
C18 C19 C14 122.62(18)
C18 C19 H19 118.7
H20A C20 H20B 108.7
C21 C20 H20A 110.6
C21 C20 H20B 110.6
O1 C20 H20A 110.6
O1 C20 H20B 110.6
O1 C20 C21 105.65(15)
C20 C21 H21A 108.6
C20 C21 H21B 108.6
C20 C21 C22 114.57(16)
H21A C21 H21B 107.6
C22 C21 H21A 108.6
C22 C21 H21B 108.6
C21 C22 H22A 109.4
C21 C22 H22B 109.4
C21 C22 C23 111.31(16)
H22A C22 H22B 108.0
C23 C22 H22A 109.4
C23 C22 H22B 109.4
C22 C23 H23A 108.6
C22 C23 H23B 108.6
H23A C23 H23B 107.5
C24 C23 C22 114.80(17)
C24 C23 H23A 108.6
C24 C23 H23B 108.6
C23 C24 H24A 109.1
C23 C24 H24B 109.1
H24A C24 H24B 107.8
C25 C24 C23 112.65(16)
C25 C24 H24A 109.1
C25 C24 H24B 109.1
C24 C25 H25A 108.7
C24 C25 H25B 108.7
C24 C25 C26 114.41(16)
H25A C25 H25B 107.6
C26 C25 H25A 108.7
C26 C25 H25B 108.7
C25 C26 H26A 109.1
C25 C26 H26B 109.1
C25 C26 C27 112.32(18)
H26A C26 H26B 107.9
C27 C26 H26A 109.1
C27 C26 H26B 109.1
C26 C27 H27A 109.5
C26 C27 H27B 109.5
C26 C27 H27C 109.5
H27A C27 H27B 109.5
H27A C27 H27C 109.5
H27B C27 H27C 109.5
C11 N1 C7 115.72(18)
C17 O1 C20 119.03(15)

loop_
_geom_bond_atom_site_label_1
_geom_bond_atom_site_label_2
_geom_bond_distance
C1 C2 1.45(3)
C1 C6 1.41(4)
C1 I1 2.091(4)
C2 C3 1.29(3)
C2 F1 1.38(4)
C3 C4 1.309(7)
C3 F2 1.347(5)
C4 H4 0.9300
C4 C5 1.334(7)
C5 C6 1.29(3)
C5 F3 1.338(5)
C6 F4 1.40(3)
C7 H7 0.9300
C7 C8 1.372(3)
C7 N1 1.341(3)
C8 H8 0.9300
C8 C9 1.391(3)
C10 H10 0.9300
C10 C11 1.378(3)
C10 C9 1.396(3)
C11 H11 0.9300
C11 N1 1.337(3)
C9 C12 1.461(3)
C12 H12 0.9300
C12 C13 1.329(3)
C13 H13 0.9300
C13 C14 1.462(3)
C14 C15 1.401(3)
C14 C19 1.386(3)
C15 H15 0.9300
C15 C16 1.373(3)
C16 H16 0.9300
C16 C17 1.398(3)
C17 C18 1.382(3)
C17 O1 1.358(2)
C18 H18 0.9300
C18 C19 1.384(3)
C19 H19 0.9300
C20 H20A 0.9700
C20 H20B 0.9700
C20 C21 1.504(3)
C20 O1 1.437(2)
C21 H21A 0.9700
C21 H21B 0.9700
C21 C22 1.518(3)
C22 H22A 0.9700
C22 H22B 0.9700
C22 C23 1.518(3)
C23 H23A 0.9700
C23 H23B 0.9700
C23 C24 1.516(3)
C24 H24A 0.9700
C24 H24B 0.9700
C24 C25 1.516(3)
C25 H25A 0.9700
C25 H25B 0.9700
C25 C26 1.517(3)
C26 H26A 0.9700
C26 H26B 0.9700
C26 C27 1.523(3)
C27 H27A 0.9600
C27 H27B 0.9600
C27 H27C 0.9600

loop_
_geom_torsion_atom_site_label_1
_geom_torsion_atom_site_label_2
_geom_torsion_atom_site_label_3
_geom_torsion_atom_site_label_4
_geom_torsion
C1 C2 C3 C4 -4(4)
C1 C2 C3 F2 177(2)
C2 C1 C6 C5 -6(6)
C2 C1 C6 F4 179.6(4)
C2 C3 C4 C5 1(2)
C3 C4 C5 C6 -1(2)
C3 C4 C5 F3 -178.9(5)
C4 C5 C6 C1 4(4)
C4 C5 C6 F4 178(2)
C6 C1 C2 C3 6(6)
C6 C1 C2 F1 179.3(3)
C7 C8 C9 C10 -1.2(3)
C7 C8 C9 C12 177.89(18)
C8 C7 N1 C11 0.3(3)
C8 C9 C12 C13 -172.11(19)
C10 C11 N1 C7 -1.0(3)
C10 C9 C12 C13 6.9(3)
C11 C10 C9 C8 0.6(3)
C11 C10 C9 C12 -178.47(18)
C9 C10 C11 N1 0.5(3)
C9 C12 C13 C14 177.45(18)
C12 C13 C14 C15 0.6(3)
C12 C13 C14 C19 -179.03(19)
C13 C14 C15 C16 -177.80(18)
C13 C14 C19 C18 178.21(18)
C14 C15 C16 C17 -0.9(3)
C15 C14 C19 C18 -1.4(3)
C15 C16 C17 C18 -0.5(3)
C15 C16 C17 O1 178.87(17)
C16 C17 C18 C19 0.9(3)
C16 C17 O1 C20 -178.92(16)
C17 C18 C19 C14 0.1(3)
C18 C17 O1 C20 0.4(3)
C19 C14 C15 C16 1.8(3)
C20 C21 C22 C23 -176.27(17)
C21 C20 O1 C17 179.91(16)
C21 C22 C23 C24 -178.54(16)
C22 C23 C24 C25 -179.93(17)
C23 C24 C25 C26 170.85(16)
C24 C25 C26 C27 -179.55(17)
F3 C5 C6 C1 -178(2)
F3 C5 C6 F4 -4(4)
F1 C2 C3 C4 -177(2)
F1 C2 C3 F2 4(4)
F2 C3 C4 C5 -180.0(5)
I1 C1 C2 C3 -178(2)
I1 C1 C2 F1 -5(4)
I1 C1 C6 C5 178(2)
I1 C1 C6 F4 4(4)
N1 C7 C8 C9 0.8(3)
O1 C17 C18 C19 -178.40(17)
O1 C20 C21 C22 177.17(16)
